data_4077076
loop_
_publ_author_name
'Son, Seung Uk'
'Park, Kang Hyun'
'Jung, Il Gu'
'Chung, Young Keun'
'Lah, Myoung Soo'

_publ_section_title
;
 Reactions of Fe2(CO)9with Azine Derivatives:&#x00A0; Discovery of New
 Coordination Modes and Reactivity of New Bimetallic Compounds
;
_journal_issue 24
_journal_name_full Organometallics
_journal_page_first 5366
_journal_paper_doi 10.1021/om0205546
_journal_volume 21
_journal_year 2002
_chemical_formula_sum 'C14 H12 Fe2 N2 O6'
_chemical_formula_weight 415.96
_chemical_name_systematic
; 
 ? 
;
_space_group_IT_number 14
_symmetry_space_group_name_Hall '-P 2yab'
_symmetry_space_group_name_H-M 'P 1 21/a 1'
_atom_sites_solution_hydrogens geom
_atom_sites_solution_primary direct
_atom_sites_solution_secondary difmap
_audit_creation_method SHELXL-97
_cell_angle_alpha 90.00
_cell_angle_beta 96.2620(10)
_cell_angle_gamma 90.00
_cell_formula_units_Z 4
_cell_length_a 10.8210(10)
_cell_length_b 12.6810(10)
_cell_length_c 12.7160(10)
_cell_measurement_temperature 293(2)
_cell_volume 1734.5(3)
_computing_structure_refinement 'SHELXL-97 (Sheldrick, 1997)'
_computing_structure_solution 'SHELXS-97 (Sheldrick, 1990)'
_diffrn_ambient_temperature 293(2)
_diffrn_measured_fraction_theta_full 0.998
_diffrn_measured_fraction_theta_max 0.998
_diffrn_radiation_monochromator graphite
_diffrn_radiation_source 'fine-focus sealed tube'
_diffrn_radiation_type MoK\a
_diffrn_radiation_wavelength 0.71073
_diffrn_reflns_av_R_equivalents 0.0317
_diffrn_reflns_av_sigmaI/netI 0.0492
_diffrn_reflns_limit_h_max 14
_diffrn_reflns_limit_h_min -14
_diffrn_reflns_limit_k_max 16
_diffrn_reflns_limit_k_min -14
_diffrn_reflns_limit_l_max 16
_diffrn_reflns_limit_l_min -16
_diffrn_reflns_number 7090
_diffrn_reflns_theta_full 27.49
_diffrn_reflns_theta_max 27.49
_diffrn_reflns_theta_min 1.61
_exptl_absorpt_coefficient_mu 1.703
_exptl_crystal_density_diffrn 1.593
_exptl_crystal_density_method 'not measured'
_exptl_crystal_F_000 840
_refine_diff_density_max 0.488
_refine_diff_density_min -0.656
_refine_diff_density_rms 0.193
_refine_ls_extinction_method none
_refine_ls_goodness_of_fit_ref 1.058
_refine_ls_hydrogen_treatment mixed
_refine_ls_matrix_type full
_refine_ls_number_parameters 219
_refine_ls_number_reflns 3979
_refine_ls_number_restraints 0
_refine_ls_restrained_S_all 1.058
_refine_ls_R_factor_all 0.0705
_refine_ls_R_factor_gt 0.0452
_refine_ls_shift/su_max 0.004
_refine_ls_shift/su_mean 0.001
_refine_ls_structure_factor_coef Fsqd
_refine_ls_weighting_details 'calc w=1/[\s^2^(Fo^2^)+(0.0881P)^2^+0.0000P] where P=(Fo^2^+2Fc^2^)/3'
_refine_ls_weighting_scheme calc
_refine_ls_wR_factor_gt 0.1217
_refine_ls_wR_factor_ref 0.1472
_reflns_number_gt 2732
_reflns_number_total 3979
_reflns_threshold_expression >2sigma(I)
_cod_data_source_file om0205546.cif
_cod_data_source_block 193
_cod_database_code 4077076

loop_
_symmetry_equiv_pos_as_xyz
'x, y, z'
'-x+1/2, y+1/2, -z'
'-x, -y, -z'
'x-1/2, -y-1/2, z'

loop_
_atom_site_label
_atom_site_type_symbol
_atom_site_fract_x
_atom_site_fract_y
_atom_site_fract_z
_atom_site_U_iso_or_equiv
_atom_site_adp_type
_atom_site_occupancy
_atom_site_symmetry_multiplicity
_atom_site_calc_flag
_atom_site_refinement_flags
Fe1 Fe 0.18130(4) 0.43468(4) 0.67391(4) 0.04420(18) Uani 1 1 d .
Fe2 Fe 0.60669(4) 0.51473(4) 0.77078(4) 0.04812(18) Uani 1 1 d .
N1 N 0.3424(2) 0.51197(19) 0.7032(2) 0.0415(6) Uani 1 1 d .
N2 N 0.4356(2) 0.4552(2) 0.7678(2) 0.0428(6) Uani 1 1 d .
C1 C 0.6095(4) 0.7344(3) 0.8857(4) 0.0845(14) Uani 1 1 d .
H1A H 0.6628 0.7623 0.8369 0.101 Uiso 1 1 calc R
H1B H 0.6592 0.7067 0.9466 0.101 Uiso 1 1 calc R
H1C H 0.5569 0.7895 0.9073 0.101 Uiso 1 1 calc R
C2 C 0.5299(4) 0.6470(3) 0.8325(3) 0.0575(9) Uani 1 1 d .
H2 H 0.4994 0.5943 0.8736 0.069 Uiso 1 1 calc R
C3 C 0.5012(3) 0.6446(3) 0.7209(3) 0.0527(8) Uani 1 1 d .
H3 H 0.5581 0.6701 0.6774 0.063 Uiso 1 1 calc R
C4 C 0.3839(3) 0.6028(2) 0.6755(3) 0.0466(8) Uani 1 1 d .
H4 H 0.3361 0.6421 0.6245 0.056 Uiso 1 1 calc R
C5 C 0.3897(3) 0.3737(2) 0.8085(3) 0.0501(8) Uani 1 1 d .
H5 H 0.4441 0.3239 0.8412 0.060 Uiso 1 1 calc R
C6 C 0.2566(3) 0.3551(3) 0.8060(3) 0.0522(8) Uani 1 1 d .
H6 H 0.2224 0.2901 0.7854 0.063 Uiso 1 1 calc R
C7 C 0.1803(4) 0.4386(3) 0.8356(3) 0.0564(9) Uani 1 1 d .
H7 H 0.2002 0.5078 0.8200 0.068 Uiso 1 1 calc R
C8 C 0.0666(5) 0.4167(4) 0.8924(4) 0.0855(14) Uani 1 1 d .
H8A H 0.0282 0.3522 0.8663 0.103 Uiso 1 1 calc R
H8B H 0.0085 0.4737 0.8799 0.103 Uiso 1 1 calc R
H8C H 0.0912 0.4103 0.9670 0.103 Uiso 1 1 calc R
C9 C 0.6299(4) 0.4415(3) 0.6522(3) 0.0659(10) Uani 1 1 d .
C10 C 0.6648(4) 0.4420(3) 0.8868(3) 0.0612(10) Uani 1 1 d .
C11 C 0.7515(4) 0.5787(4) 0.7663(4) 0.0748(12) Uani 1 1 d .
C12 C 0.0960(3) 0.5506(3) 0.6256(3) 0.0559(9) Uani 1 1 d .
C13 C 0.2370(3) 0.3709(3) 0.5592(3) 0.0522(8) Uani 1 1 d .
C14 C 0.0433(4) 0.3588(3) 0.6594(3) 0.0646(10) Uani 1 1 d .
O1 O 0.6475(4) 0.3959(3) 0.5789(3) 0.1119(13) Uani 1 1 d .
O2 O 0.7032(3) 0.3967(3) 0.9595(3) 0.0958(11) Uani 1 1 d .
O3 O 0.8440(3) 0.6209(3) 0.7639(4) 0.1177(14) Uani 1 1 d .
O4 O 0.0412(3) 0.6215(2) 0.5934(3) 0.0846(9) Uani 1 1 d .
O5 O 0.2678(3) 0.3295(3) 0.4878(2) 0.0820(9) Uani 1 1 d .
O6 O -0.0460(3) 0.3109(3) 0.6521(3) 0.1053(12) Uani 1 1 d .

loop_
_atom_site_aniso_label
_atom_site_aniso_U_11
_atom_site_aniso_U_22
_atom_site_aniso_U_33
_atom_site_aniso_U_23
_atom_site_aniso_U_13
_atom_site_aniso_U_12
Fe1 0.0474(3) 0.0415(3) 0.0430(3) -0.00330(19) 0.0017(2) -0.00603(19)
Fe2 0.0465(3) 0.0531(3) 0.0441(3) 0.0009(2) 0.0016(2) -0.0016(2)
N1 0.0478(14) 0.0391(13) 0.0357(14) 0.0016(11) -0.0031(12) 0.0000(11)
N2 0.0469(15) 0.0389(13) 0.0412(15) 0.0036(11) -0.0010(12) -0.0003(11)
C1 0.090(3) 0.070(3) 0.089(3) -0.027(2) -0.008(3) -0.013(2)
C2 0.067(2) 0.0438(18) 0.059(2) -0.0041(16) -0.0045(18) -0.0044(16)
C3 0.057(2) 0.0464(18) 0.054(2) 0.0075(15) 0.0018(17) -0.0079(15)
C4 0.0575(19) 0.0408(17) 0.0401(18) 0.0063(14) -0.0008(15) -0.0007(15)
C5 0.064(2) 0.0400(17) 0.0443(19) 0.0056(14) -0.0012(16) 0.0019(15)
C6 0.067(2) 0.0433(17) 0.0461(19) 0.0014(15) 0.0044(17) -0.0116(16)
C7 0.069(2) 0.058(2) 0.043(2) -0.0013(16) 0.0132(17) -0.0121(18)
C8 0.078(3) 0.113(4) 0.071(3) -0.009(3) 0.030(2) -0.020(3)
C9 0.071(3) 0.078(3) 0.051(2) 0.001(2) 0.012(2) 0.002(2)
C10 0.063(2) 0.062(2) 0.055(2) -0.0035(19) -0.0071(19) 0.0044(18)
C11 0.054(2) 0.091(3) 0.079(3) 0.001(2) 0.005(2) -0.007(2)
C12 0.051(2) 0.061(2) 0.055(2) -0.0095(18) -0.0005(17) -0.0048(18)
C13 0.058(2) 0.0485(18) 0.048(2) -0.0006(16) -0.0007(17) -0.0013(16)
C14 0.064(2) 0.073(2) 0.056(2) -0.0038(19) 0.0017(19) -0.020(2)
O1 0.148(4) 0.122(3) 0.071(2) -0.027(2) 0.035(2) 0.009(3)
O2 0.119(3) 0.094(2) 0.066(2) 0.0083(17) -0.028(2) 0.018(2)
O3 0.063(2) 0.144(3) 0.146(4) 0.016(3) 0.008(2) -0.032(2)
O4 0.084(2) 0.0660(17) 0.098(2) -0.0009(16) -0.0159(18) 0.0257(16)
O5 0.101(2) 0.090(2) 0.0564(18) -0.0188(16) 0.0149(17) 0.0106(18)
O6 0.083(2) 0.124(3) 0.104(3) 0.007(2) -0.008(2) -0.056(2)

loop_
_atom_type_symbol
_atom_type_description
_atom_type_scat_dispersion_real
_atom_type_scat_dispersion_imag
_atom_type_scat_source
C C 0.0033 0.0016 'International Tables Vol C Tables 4.2.6.8 and 6.1.1.4'
H H 0.0000 0.0000 'International Tables Vol C Tables 4.2.6.8 and 6.1.1.4'
O O 0.0106 0.0060 'International Tables Vol C Tables 4.2.6.8 and 6.1.1.4'
N N 0.0061 0.0033 'International Tables Vol C Tables 4.2.6.8 and 6.1.1.4'
Fe Fe 0.3463 0.8444 'International Tables Vol C Tables 4.2.6.8 and 6.1.1.4'

loop_
_geom_angle_atom_site_label_1
_geom_angle_atom_site_label_2
_geom_angle_atom_site_label_3
_geom_angle
C14 Fe1 C12 90.74(18)
C14 Fe1 C13 91.40(17)
C12 Fe1 C13 106.85(16)
C14 Fe1 N1 174.30(15)
C12 Fe1 N1 93.84(13)
C13 Fe1 N1 90.51(14)
C14 Fe1 C6 94.22(16)
C12 Fe1 C6 145.18(16)
C13 Fe1 C6 107.46(15)
N1 Fe1 C6 80.09(12)
C14 Fe1 C7 91.20(17)
C12 Fe1 C7 105.15(16)
C13 Fe1 C7 147.86(16)
N1 Fe1 C7 84.34(13)
C6 Fe1 C7 40.40(15)
C11 Fe2 C10 91.7(2)
C11 Fe2 C9 90.2(2)
C10 Fe2 C9 110.67(19)
C11 Fe2 N2 174.18(17)
C10 Fe2 N2 93.55(15)
C9 Fe2 N2 90.17(16)
C11 Fe2 C3 94.96(18)
C10 Fe2 C3 142.65(17)
C9 Fe2 C3 106.01(17)
N2 Fe2 C3 79.36(12)
C11 Fe2 C2 92.01(19)
C10 Fe2 C2 102.95(17)
C9 Fe2 C2 146.22(18)
N2 Fe2 C2 84.45(13)
C3 Fe2 C2 40.22(14)
C4 N1 N2 111.2(3)
C4 N1 Fe1 134.8(2)
N2 N1 Fe1 114.05(18)
C5 N2 N1 111.1(3)
C5 N2 Fe2 134.2(2)
N1 N2 Fe2 114.59(19)
C3 C2 C1 120.8(4)
C3 C2 Fe2 69.9(2)
C1 C2 Fe2 122.0(3)
C2 C3 C4 119.8(3)
C2 C3 Fe2 69.9(2)
C4 C3 Fe2 105.3(2)
N1 C4 C3 122.3(3)
N2 C5 C6 123.2(3)
C7 C6 C5 118.5(3)
C7 C6 Fe1 70.1(2)
C5 C6 Fe1 104.0(2)
C6 C7 C8 121.0(4)
C6 C7 Fe1 69.5(2)
C8 C7 Fe1 124.3(3)
O1 C9 Fe2 178.3(4)
O2 C10 Fe2 178.9(4)
O3 C11 Fe2 179.1(5)
O4 C12 Fe1 178.2(3)
O5 C13 Fe1 177.6(3)
O6 C14 Fe1 178.5(4)

loop_
_geom_bond_atom_site_label_1
_geom_bond_atom_site_label_2
_geom_bond_distance
Fe1 C14 1.769(4)
Fe1 C12 1.808(4)
Fe1 C13 1.827(4)
Fe1 N1 1.999(3)
Fe1 C6 2.050(3)
Fe1 C7 2.058(4)
Fe2 C11 1.771(5)
Fe2 C10 1.795(4)
Fe2 C9 1.812(4)
Fe2 N2 1.997(3)
Fe2 C3 2.064(3)
Fe2 C2 2.064(4)
N1 C4 1.299(4)
N1 N2 1.424(4)
N2 C5 1.279(4)
C1 C2 1.517(5)
C2 C3 1.419(5)
C3 C4 1.437(5)
C5 C6 1.457(5)
C6 C7 1.419(5)
C7 C8 1.519(6)
C9 O1 1.131(5)
C10 O2 1.129(5)
C11 O3 1.138(5)
C12 O4 1.129(4)
C13 O5 1.131(4)
C14 O6 1.137(4)
